data_4332314
loop_
_publ_author_name
'Khripun, Anatoly V.'
'Kukushkin, Vadim Yu.'
'Selivanov, Stanislav I.'
'Haukka, Matti'
'Pombeiro, Armando J. L.'

_publ_section_title
;
 Unusual Reaction between (Nitrile)Pt Complexes and Pyrazoles:&#x00A0;
 Substitution Proceeds via Metal-Mediated Nitrile&#x2212;Pyrazole Coupling
 Followed by Elimination of the Nitrile
;
_journal_issue 13
_journal_name_full 'Inorganic Chemistry'
_journal_page_first 5073
_journal_page_last 5083
_journal_paper_doi 10.1021/ic0602300
_journal_volume 45
_journal_year 2006
_chemical_formula_moiety 'C14 H22 Cl2 N6 Pt, C H2 Cl2'
_chemical_formula_sum 'C15 H24 Cl4 N6 Pt'
_chemical_formula_weight 625.29
_chemical_name_systematic
;
 ?
;
_space_group_IT_number 15
_symmetry_cell_setting monoclinic
_symmetry_space_group_name_Hall '-C 2yc'
_symmetry_space_group_name_H-M 'C 1 2/c 1'
_atom_sites_solution_hydrogens geom
_atom_sites_solution_primary direct
_atom_sites_solution_secondary difmap
_audit_creation_method SHELXL-97
_cell_angle_alpha 90.00
_cell_angle_beta 128.227(2)
_cell_angle_gamma 90.00
_cell_formula_units_Z 4
_cell_length_a 17.2725(6)
_cell_length_b 11.9158(4)
_cell_length_c 13.2018(3)
_cell_measurement_reflns_used 9742
_cell_measurement_temperature 120(2)
_cell_measurement_theta_max 27.46
_cell_measurement_theta_min 3.00
_cell_volume 2134.49(13)
_computing_cell_refinement 'Denzo/Scalepack (Otwinowski & Minor, 1997)'
_computing_data_collection 'Collect (Nonius BV, 1997-2000)'
_computing_data_reduction 'Denzo/Scalepack (Otwinowski & Minor, 1997)'
_computing_molecular_graphics 'Diamond v.3.1a (Crystal Impact GbR, 2005)'
_computing_publication_material 'SHELXL-97 (Sheldrick, 1997)'
_computing_structure_refinement 'SHELXL-97 (Sheldrick, 1997)'
_computing_structure_solution 'SIR2002 (Burla et al., 2003)'
_diffrn_ambient_temperature 120(2)
_diffrn_detector_area_resol_mean 9
_diffrn_measured_fraction_theta_full 0.997
_diffrn_measured_fraction_theta_max 0.997
_diffrn_measurement_device '95mm CCD camera on \k-goniostat'
_diffrn_measurement_device_type KappaCCD
_diffrn_measurement_method '\f scans and \w scans'
_diffrn_radiation_monochromator 'horizonally mounted graphite crystal'
_diffrn_radiation_source 'fine-focus sealed tube'
_diffrn_radiation_type MoK\a
_diffrn_radiation_wavelength 0.71073
_diffrn_reflns_av_R_equivalents 0.0394
_diffrn_reflns_av_sigmaI/netI 0.0335
_diffrn_reflns_limit_h_max 22
_diffrn_reflns_limit_h_min -22
_diffrn_reflns_limit_k_max 15
_diffrn_reflns_limit_k_min -13
_diffrn_reflns_limit_l_max 17
_diffrn_reflns_limit_l_min -15
_diffrn_reflns_number 9742
_diffrn_reflns_theta_full 27.46
_diffrn_reflns_theta_max 27.46
_diffrn_reflns_theta_min 3.00
_exptl_absorpt_coefficient_mu 7.087
_exptl_absorpt_correction_T_max 0.47563
_exptl_absorpt_correction_T_min 0.37549
_exptl_absorpt_correction_type multi-scan
_exptl_absorpt_process_details 'Xprep in Shelxtl v.6.14 (Sheldrick, 2003)'
_exptl_crystal_colour yellow
_exptl_crystal_density_diffrn 1.946
_exptl_crystal_density_method 'not measured'
_exptl_crystal_description needle
_exptl_crystal_F_000 1208
_exptl_crystal_size_max 0.31
_exptl_crystal_size_mid 0.09
_exptl_crystal_size_min 0.05
_refine_diff_density_max 0.880
_refine_diff_density_min -1.240
_refine_diff_density_rms 0.122
_refine_ls_extinction_method none
_refine_ls_goodness_of_fit_ref 1.084
_refine_ls_hydrogen_treatment constr
_refine_ls_matrix_type full
_refine_ls_number_parameters 122
_refine_ls_number_reflns 2441
_refine_ls_number_restraints 0
_refine_ls_restrained_S_all 1.084
_refine_ls_R_factor_all 0.0307
_refine_ls_R_factor_gt 0.0198
_refine_ls_shift/su_max 0.001
_refine_ls_shift/su_mean 0.000
_refine_ls_structure_factor_coef Fsqd
_refine_ls_weighting_details 'calc w=1/[\s^2^(Fo^2^)+(0.0144P)^2^+0.7780P] where P=(Fo^2^+2Fc^2^)/3'
_refine_ls_weighting_scheme calc
_refine_ls_wR_factor_gt 0.0405
_refine_ls_wR_factor_ref 0.0433
_reflns_number_gt 1959
_reflns_number_total 2441
_reflns_threshold_expression >2sigma(I)
_cod_data_source_file ic0602300sup1.cif
_cod_data_source_block compd_10
_cod_depositor_comments
;
The following automatic conversions were performed:

'_symmetry_cell_setting' value 'Monoclinic' changed to 'monoclinic'
according to /home/saulius/struct/CIF-dictionaries/cif_core.dic
dictionary named 'cif_core.dic' version 2.4.2 from 2011-04-26.

Automatic conversion script
Id: cif_fix_values 1891 2012-01-12 08:04:46Z andrius 
;
_cod_original_cell_volume 2134.49(11)
_cod_original_sg_symbol_H-M C2/c
_cod_database_code 4332314

loop_
_symmetry_equiv_pos_as_xyz
'x, y, z'
'-x, y, -z+1/2'
'x+1/2, y+1/2, z'
'-x+1/2, y+1/2, -z+1/2'
'-x, -y, -z'
'x, -y, z-1/2'
'-x+1/2, -y+1/2, -z'
'x+1/2, -y+1/2, z-1/2'

loop_
_atom_site_label
_atom_site_type_symbol
_atom_site_fract_x
_atom_site_fract_y
_atom_site_fract_z
_atom_site_U_iso_or_equiv
_atom_site_adp_type
_atom_site_occupancy
_atom_site_symmetry_multiplicity
_atom_site_calc_flag
_atom_site_refinement_flags
Pt1 Pt 0.5000 0.0000 0.5000 0.01169(6) Uani 1 2 d S
Cl1 Cl 0.41143(5) 0.10677(6) 0.31441(6) 0.02056(16) Uani 1 1 d .
N1 N 0.43391(16) 0.0747(2) 0.5650(2) 0.0144(5) Uani 1 1 d .
H1 H 0.4714 0.1198 0.6314 0.017 Uiso 1 1 calc R
C1 C 0.3449(2) 0.0655(2) 0.5228(2) 0.0133(6) Uani 1 1 d .
N2 N 0.31437(16) 0.1208(2) 0.5858(2) 0.0153(5) Uani 1 1 d .
C2 C 0.2717(2) -0.0075(2) 0.4110(3) 0.0157(6) Uani 1 1 d .
H2A H 0.2905 -0.0162 0.3542 0.019 Uiso 1 1 calc R
H2B H 0.2058 0.0282 0.3603 0.019 Uiso 1 1 calc R
N3 N 0.38089(16) 0.1823(2) 0.6947(2) 0.0160(5) Uani 1 1 d .
C3 C 0.2672(2) -0.1232(3) 0.4582(3) 0.0229(7) Uani 1 1 d .
H3A H 0.3338 -0.1548 0.5161 0.034 Uiso 1 1 calc R
H3B H 0.2251 -0.1731 0.3841 0.034 Uiso 1 1 calc R
H3C H 0.2400 -0.1155 0.5046 0.034 Uiso 1 1 calc R
C4 C 0.2226(2) 0.1244(3) 0.5552(3) 0.0183(6) Uani 1 1 d .
H4 H 0.1649 0.0881 0.4842 0.022 Uiso 1 1 calc R
C5 C 0.2293(2) 0.1888(3) 0.6441(3) 0.0206(7) Uani 1 1 d .
H5 H 0.1778 0.2073 0.6483 0.025 Uiso 1 1 calc R
C6 C 0.3291(2) 0.2231(2) 0.7301(3) 0.0174(6) Uani 1 1 d .
C7 C 0.3788(2) 0.2934(3) 0.8483(3) 0.0244(7) Uani 1 1 d .
H7A H 0.4055 0.2450 0.9232 0.037 Uiso 1 1 calc R
H7B H 0.3310 0.3457 0.8392 0.037 Uiso 1 1 calc R
H7C H 0.4325 0.3358 0.8602 0.037 Uiso 1 1 calc R
C99 C 0.0000 -0.1598(4) 0.2500 0.0334(11) Uani 1 2 d S
H99A H -0.0590 -0.2085 0.1983 0.040 Uiso 0.50 1 calc PR
H99B H 0.0590 -0.2085 0.3017 0.040 Uiso 0.50 1 calc PR
Cl99 Cl -0.00690(7) -0.07489(8) 0.35399(8) 0.0383(2) Uani 1 1 d .

loop_
_atom_site_aniso_label
_atom_site_aniso_U_11
_atom_site_aniso_U_22
_atom_site_aniso_U_33
_atom_site_aniso_U_23
_atom_site_aniso_U_13
_atom_site_aniso_U_12
Pt1 0.01272(8) 0.01251(9) 0.01247(8) -0.00194(6) 0.00911(6) -0.00086(6)
Cl1 0.0250(4) 0.0223(4) 0.0182(3) 0.0047(3) 0.0153(3) 0.0064(3)
N1 0.0143(12) 0.0153(14) 0.0130(11) -0.0027(9) 0.0081(9) -0.0013(10)
C1 0.0158(14) 0.0112(15) 0.0147(13) 0.0033(11) 0.0104(11) 0.0026(12)
N2 0.0166(12) 0.0156(14) 0.0166(12) 0.0024(10) 0.0116(10) 0.0029(10)
C2 0.0147(13) 0.0180(17) 0.0146(14) -0.0014(11) 0.0092(11) -0.0022(12)
N3 0.0186(12) 0.0166(14) 0.0146(11) -0.0003(9) 0.0113(10) 0.0012(10)
C3 0.0270(17) 0.0169(18) 0.0255(16) -0.0036(13) 0.0166(14) -0.0038(13)
C4 0.0151(14) 0.0195(17) 0.0223(15) 0.0057(12) 0.0124(12) 0.0036(12)
C5 0.0205(15) 0.0241(18) 0.0239(15) 0.0069(13) 0.0171(13) 0.0075(13)
C6 0.0254(16) 0.0133(16) 0.0183(14) 0.0049(11) 0.0159(13) 0.0060(12)
C7 0.0335(18) 0.0201(18) 0.0254(16) -0.0006(13) 0.0211(15) 0.0031(14)
C99 0.031(3) 0.023(3) 0.044(3) 0.000 0.022(2) 0.000
Cl99 0.0384(5) 0.0359(6) 0.0323(4) -0.0008(4) 0.0177(4) 0.0029(4)

loop_
_atom_type_symbol
_atom_type_description
_atom_type_scat_dispersion_real
_atom_type_scat_dispersion_imag
_atom_type_scat_source
C C 0.0033 0.0016 'International Tables Vol C Tables 4.2.6.8 and 6.1.1.4'
H H 0.0000 0.0000 'International Tables Vol C Tables 4.2.6.8 and 6.1.1.4'
N N 0.0061 0.0033 'International Tables Vol C Tables 4.2.6.8 and 6.1.1.4'
Cl Cl 0.1484 0.1585 'International Tables Vol C Tables 4.2.6.8 and 6.1.1.4'
Pt Pt -1.7033 8.3905 'International Tables Vol C Tables 4.2.6.8 and 6.1.1.4'

loop_
_geom_angle_atom_site_label_1
_geom_angle_atom_site_label_2
_geom_angle_atom_site_label_3
_geom_angle
_geom_angle_site_symmetry_1
_geom_angle_site_symmetry_3
N1 Pt1 N1 180.0 . 5_656
N1 Pt1 Cl1 91.74(6) . .
N1 Pt1 Cl1 88.26(6) 5_656 .
N1 Pt1 Cl1 88.26(6) . 5_656
N1 Pt1 Cl1 91.74(6) 5_656 5_656
Cl1 Pt1 Cl1 180.0 . 5_656
C1 N1 Pt1 128.64(19) . .
C1 N1 H1 115.7 . .
Pt1 N1 H1 115.7 . .
N1 C1 N2 119.8(2) . .
N1 C1 C2 122.6(2) . .
N2 C1 C2 117.6(2) . .
N3 N2 C4 110.9(2) . .
N3 N2 C1 119.8(2) . .
C4 N2 C1 129.2(2) . .
C1 C2 C3 110.3(2) . .
C1 C2 H2A 109.6 . .
C3 C2 H2A 109.6 . .
C1 C2 H2B 109.6 . .
C3 C2 H2B 109.6 . .
H2A C2 H2B 108.1 . .
C6 N3 N2 104.7(2) . .
C2 C3 H3A 109.5 . .
C2 C3 H3B 109.5 . .
H3A C3 H3B 109.5 . .
C2 C3 H3C 109.5 . .
H3A C3 H3C 109.5 . .
H3B C3 H3C 109.5 . .
C5 C4 N2 107.5(3) . .
C5 C4 H4 126.2 . .
N2 C4 H4 126.2 . .
C4 C5 C6 105.6(3) . .
C4 C5 H5 127.2 . .
C6 C5 H5 127.2 . .
N3 C6 C5 111.2(2) . .
N3 C6 C7 119.7(3) . .
C5 C6 C7 129.0(3) . .
C6 C7 H7A 109.5 . .
C6 C7 H7B 109.5 . .
H7A C7 H7B 109.5 . .
C6 C7 H7C 109.5 . .
H7A C7 H7C 109.5 . .
H7B C7 H7C 109.5 . .
Cl99 C99 Cl99 110.2(3) . 2
Cl99 C99 H99A 109.6 . .
Cl99 C99 H99A 109.6 2 .
Cl99 C99 H99B 109.6 . .
Cl99 C99 H99B 109.6 2 .
H99A C99 H99B 108.1 . .

loop_
_geom_bond_atom_site_label_1
_geom_bond_atom_site_label_2
_geom_bond_distance
_geom_bond_site_symmetry_2
Pt1 N1 2.011(2) .
Pt1 N1 2.011(2) 5_656
Pt1 Cl1 2.3072(7) .
Pt1 Cl1 2.3072(7) 5_656
N1 C1 1.275(3) .
N1 H1 0.8800 .
C1 N2 1.396(3) .
C1 C2 1.491(4) .
N2 N3 1.372(3) .
N2 C4 1.373(4) .
C2 C3 1.534(4) .
C2 H2A 0.9900 .
C2 H2B 0.9900 .
N3 C6 1.331(3) .
C3 H3A 0.9800 .
C3 H3B 0.9800 .
C3 H3C 0.9800 .
C4 C5 1.346(4) .
C4 H4 0.9500 .
C5 C6 1.417(4) .
C5 H5 0.9500 .
C6 C7 1.488(4) .
C7 H7A 0.9800 .
C7 H7B 0.9800 .
C7 H7C 0.9800 .
C99 Cl99 1.768(3) .
C99 Cl99 1.768(3) 2
C99 H99A 0.9900 .
C99 H99B 0.9900 .
